data_2235047
loop_
_publ_author_name
'Jin, Lei'

_publ_section_title
;
 Benzyltriethylammonium tetrachloridoferrate(III)
;
_journal_coeditor_code HB6797
_journal_issue 6
_journal_name_full 'Acta Crystallographica Section E'
_journal_page_first m805
_journal_paper_doi 10.1107/S1600536812023008
_journal_volume 68
_journal_year 2012
_chemical_formula_iupac '(C13 H22 N) [Fe Cl4]'
_chemical_formula_moiety 'C13 H22 N +, Cl4 Fe -'
_chemical_formula_sum 'C13 H22 Cl4 Fe N'
_chemical_formula_weight 389.97
_chemical_name_systematic
;
Benzyltriethylammonium tetrachloridoferrate(III)
;
_space_group_IT_number 61
_symmetry_cell_setting orthorhombic
_symmetry_space_group_name_Hall '-P 2ac 2ab'
_symmetry_space_group_name_H-M 'P b c a'
_atom_sites_solution_hydrogens geom
_atom_sites_solution_primary direct
_atom_sites_solution_secondary difmap
_audit_creation_method SHELXL-97
_cell_angle_alpha 90.00
_cell_angle_beta 90.00
_cell_angle_gamma 90.00
_cell_formula_units_Z 8
_cell_length_a 15.514(3)
_cell_length_b 15.021(3)
_cell_length_c 16.155(3)
_cell_measurement_temperature 293(2)
_cell_measurement_theta_max 26
_cell_measurement_theta_min 2.99
_cell_volume 3764.7(13)
_computing_cell_refinement 'CrystalClear (Rigaku, 2005)'
_computing_data_collection 'CrystalClear (Rigaku, 2005)'
_computing_data_reduction 'CrystalClear (Rigaku, 2005)'
_computing_molecular_graphics 'SHELXTL (Sheldrick, 2008)'
_computing_publication_material 'SHELXTL (Sheldrick, 2008)'
_computing_structure_refinement 'SHELXL97 (Sheldrick, 2008)'
_computing_structure_solution 'SHELXS97 (Sheldrick, 2008)'
_diffrn_ambient_temperature 293(2)
_diffrn_detector_area_resol_mean 13.6612
_diffrn_measured_fraction_theta_full 0.998
_diffrn_measured_fraction_theta_max 0.998
_diffrn_measurement_device_type 'Rigaku Mercury2 CCD'
_diffrn_measurement_method CCD_Profile_fitting
_diffrn_radiation_monochromator graphite
_diffrn_radiation_source 'fine-focus sealed tube'
_diffrn_radiation_type MoK\a
_diffrn_radiation_wavelength 0.71073
_diffrn_reflns_av_R_equivalents 0.0816
_diffrn_reflns_av_sigmaI/netI 0.0423
_diffrn_reflns_limit_h_max 19
_diffrn_reflns_limit_h_min -19
_diffrn_reflns_limit_k_max 18
_diffrn_reflns_limit_k_min -18
_diffrn_reflns_limit_l_max 19
_diffrn_reflns_limit_l_min -19
_diffrn_reflns_number 32945
_diffrn_reflns_theta_full 26.00
_diffrn_reflns_theta_max 26.00
_diffrn_reflns_theta_min 2.99
_exptl_absorpt_coefficient_mu 1.357
_exptl_absorpt_correction_T_max 0.734
_exptl_absorpt_correction_T_min 0.655
_exptl_absorpt_correction_type multi-scan
_exptl_absorpt_process_details '(CrystalClear; Rigaku, 2005)'
_exptl_crystal_colour orange
_exptl_crystal_density_diffrn 1.376
_exptl_crystal_density_method 'not measured'
_exptl_crystal_description block
_exptl_crystal_F_000 1608
_exptl_crystal_size_max 0.26
_exptl_crystal_size_mid 0.24
_exptl_crystal_size_min 0.20
_refine_diff_density_max 0.727
_refine_diff_density_min -0.381
_refine_ls_extinction_coef 0.0092(7)
_refine_ls_extinction_expression Fc^*^=kFc[1+0.001xFc^2^\l^3^/sin(2\q)]^-1/4^
_refine_ls_extinction_method 'SHELXL97 (Sheldrick, 2008)'
_refine_ls_goodness_of_fit_ref 1.035
_refine_ls_hydrogen_treatment constr
_refine_ls_matrix_type full
_refine_ls_number_parameters 204
_refine_ls_number_reflns 3691
_refine_ls_number_restraints 156
_refine_ls_restrained_S_all 1.077
_refine_ls_R_factor_all 0.1091
_refine_ls_R_factor_gt 0.0682
_refine_ls_shift/su_max 0.009
_refine_ls_shift/su_mean 0.001
_refine_ls_structure_factor_coef Fsqd
_refine_ls_weighting_details 'calc w=1/[\s^2^(Fo^2^)+(0.0625P)^2^+5.6146P] where P=(Fo^2^+2Fc^2^)/3'
_refine_ls_weighting_scheme calc
_refine_ls_wR_factor_gt 0.1511
_refine_ls_wR_factor_ref 0.1704
_reflns_number_gt 2364
_reflns_number_total 3691
_reflns_threshold_expression I>2\s(I)
_cod_data_source_file hb6797.cif
_cod_data_source_block I
_cod_database_code 2235047
_cod_database_fobs_code 2235047

loop_
_symmetry_equiv_pos_as_xyz
'x, y, z'
'-x+1/2, -y, z+1/2'
'-x, y+1/2, -z+1/2'
'x+1/2, -y+1/2, -z'
'-x, -y, -z'
'x-1/2, y, -z-1/2'
'x, -y-1/2, z-1/2'
'-x-1/2, y-1/2, z'

loop_
_atom_site_type_symbol
_atom_site_label
_atom_site_fract_x
_atom_site_fract_y
_atom_site_fract_z
_atom_site_U_iso_or_equiv
_atom_site_adp_type
_atom_site_calc_flag
_atom_site_refinement_flags
_atom_site_occupancy
_atom_site_symmetry_multiplicity
_atom_site_disorder_assembly
_atom_site_disorder_group
C C1 0.7598(3) 0.8752(4) 0.3510(3) 0.0664(14) Uani d . 1 1 . .
H H1A 0.8189 0.8604 0.3369 0.080 Uiso calc R 1 1 . .
H H1B 0.7231 0.8513 0.3078 0.080 Uiso calc R 1 1 . .
C C2 0.7509(4) 0.9749(4) 0.3512(4) 0.0816(17) Uani d . 1 1 . .
H H2A 0.6920 0.9906 0.3619 0.122 Uiso calc R 1 1 . .
H H2B 0.7679 0.9980 0.2982 0.122 Uiso calc R 1 1 . .
H H2C 0.7871 0.9996 0.3935 0.122 Uiso calc R 1 1 . .
C C3 0.6454(3) 0.8524(3) 0.4582(3) 0.0585(13) Uani d . 1 1 . .
H H3A 0.6316 0.8189 0.5078 0.070 Uiso calc R 1 1 . .
H H3B 0.6437 0.9150 0.4726 0.070 Uiso calc R 1 1 . .
C C4 0.5764(3) 0.8349(4) 0.3949(4) 0.0789(17) Uani d . 1 1 . .
H H4A 0.5873 0.8700 0.3464 0.118 Uiso calc R 1 1 . .
H H4B 0.5212 0.8506 0.4175 0.118 Uiso calc R 1 1 . .
H H4C 0.5765 0.7729 0.3804 0.118 Uiso calc R 1 1 . .
C C5 0.7951(3) 0.8604(4) 0.5021(3) 0.0677(14) Uani d . 1 1 . .
H H5A 0.7825 0.8254 0.5511 0.081 Uiso calc R 1 1 . .
H H5B 0.7813 0.9220 0.5146 0.081 Uiso calc R 1 1 . .
C C6 0.8915(3) 0.8539(4) 0.4842(4) 0.0879(19) Uani d . 1 1 . .
H H6A 0.9040 0.7971 0.4597 0.132 Uiso calc R 1 1 . .
H H6B 0.9232 0.8601 0.5349 0.132 Uiso calc R 1 1 . .
H H6C 0.9079 0.9004 0.4466 0.132 Uiso calc R 1 1 . .
C C7 0.7465(3) 0.7295(3) 0.4183(3) 0.0590(13) Uani d . 1 1 . .
H H7A 0.7085 0.7123 0.3733 0.071 Uiso calc R 1 1 . .
H H7B 0.8051 0.7176 0.4006 0.071 Uiso calc R 1 1 . .
C C8 0.7268(3) 0.6716(3) 0.4920(3) 0.0574(12) Uani d . 1 1 . .
C C9 0.7909(4) 0.6451(4) 0.5460(4) 0.0751(15) Uani d . 1 1 . .
H H9 0.8470 0.6648 0.5377 0.090 Uiso calc R 1 1 . .
C C10 0.7728(5) 0.5891(4) 0.6129(4) 0.0880(18) Uani d . 1 1 . .
H H10 0.8164 0.5715 0.6488 0.106 Uiso calc R 1 1 . .
C C11 0.6901(5) 0.5607(4) 0.6247(4) 0.0864(18) Uani d . 1 1 . .
H H11 0.6771 0.5245 0.6697 0.104 Uiso calc R 1 1 . .
C C12 0.6270(4) 0.5847(4) 0.5717(5) 0.0929(19) Uani d . 1 1 . .
H H12 0.5711 0.5642 0.5800 0.111 Uiso calc R 1 1 . .
C C13 0.6447(3) 0.6390(4) 0.5060(4) 0.0738(15) Uani d . 1 1 . .
H H13 0.6005 0.6544 0.4698 0.089 Uiso calc R 1 1 . .
Cl Cl1 -0.0663(7) 0.7414(8) 0.2546(8) 0.116(3) Uani d PU 0.344(11) 1 A 1
Cl Cl2 0.1300(9) 0.7070(9) 0.3047(8) 0.089(3) Uani d PU 0.344(11) 1 A 1
Cl Cl2' 0.1493(4) 0.6778(5) 0.2948(5) 0.0878(15) Uani d PU 0.656(11) 1 A 2
Cl Cl3 0.0269(6) 0.5423(8) 0.1865(6) 0.109(2) Uani d PU 0.344(11) 1 A 1
Cl Cl4 -0.02775(10) 0.58556(13) 0.41086(9) 0.0936(6) Uani d U 1 1 A .
Cl Cl1' -0.0875(3) 0.7000(5) 0.2274(3) 0.1154(16) Uani d PU 0.656(11) 1 A 2
Cl Cl3' 0.0285(3) 0.4954(5) 0.2216(4) 0.1169(19) Uani d PU 0.656(11) 1 A 2
Fe Fe1 0.01578(5) 0.62672(6) 0.28825(4) 0.0672(3) Uani d U 1 1 . .
N N1 0.7371(2) 0.8292(3) 0.4325(2) 0.0527(10) Uani d . 1 1 . .

loop_
_atom_site_aniso_label
_atom_site_aniso_U_11
_atom_site_aniso_U_22
_atom_site_aniso_U_33
_atom_site_aniso_U_12
_atom_site_aniso_U_13
_atom_site_aniso_U_23
C1 0.065(3) 0.081(4) 0.053(3) 0.003(3) 0.013(2) 0.000(3)
C2 0.085(4) 0.081(4) 0.079(4) 0.000(3) 0.004(3) 0.010(3)
C3 0.045(2) 0.064(3) 0.066(3) 0.008(2) 0.007(2) -0.019(3)
C4 0.053(3) 0.094(4) 0.090(4) 0.007(3) -0.007(3) -0.019(3)
C5 0.059(3) 0.082(4) 0.062(3) -0.009(3) -0.006(2) -0.014(3)
C6 0.052(3) 0.109(5) 0.103(5) -0.011(3) -0.006(3) 0.004(4)
C7 0.053(3) 0.071(3) 0.053(3) 0.005(2) 0.009(2) -0.014(2)
C8 0.051(3) 0.066(3) 0.055(3) 0.005(2) 0.005(2) -0.013(2)
C9 0.065(3) 0.088(4) 0.072(4) 0.002(3) 0.002(3) 0.000(3)
C10 0.099(5) 0.096(5) 0.070(4) 0.011(4) -0.012(3) 0.001(3)
C11 0.105(5) 0.082(4) 0.072(4) -0.011(4) 0.015(4) 0.006(3)
C12 0.080(4) 0.091(5) 0.108(5) -0.006(4) 0.016(4) 0.010(4)
C13 0.056(3) 0.081(4) 0.085(4) -0.002(3) 0.003(3) 0.003(3)
Cl1 0.099(5) 0.130(6) 0.120(5) 0.050(4) 0.052(4) 0.027(4)
Cl2 0.095(6) 0.112(6) 0.060(4) -0.056(4) -0.003(4) 0.003(4)
Cl2' 0.079(2) 0.110(4) 0.075(2) -0.026(2) 0.0146(16) 0.000(2)
Cl3 0.125(4) 0.123(5) 0.080(4) -0.015(4) -0.004(4) -0.042(4)
Cl4 0.0898(11) 0.1249(14) 0.0659(9) -0.0371(10) 0.0069(8) 0.0092(9)
Cl1' 0.096(2) 0.153(4) 0.097(3) 0.017(2) -0.0180(19) 0.018(2)
Cl3' 0.103(2) 0.142(4) 0.105(3) -0.004(2) 0.010(2) -0.063(3)
Fe1 0.0567(5) 0.0958(7) 0.0492(4) -0.0014(4) 0.0059(3) -0.0069(4)
N1 0.046(2) 0.064(3) 0.048(2) 0.0034(18) 0.0056(17) -0.0143(19)

loop_
_atom_type_symbol
_atom_type_description
_atom_type_scat_dispersion_real
_atom_type_scat_dispersion_imag
_atom_type_scat_source
C C 0.0033 0.0016 'International Tables Vol C Tables 4.2.6.8 and 6.1.1.4'
H H 0.0000 0.0000 'International Tables Vol C Tables 4.2.6.8 and 6.1.1.4'
N N 0.0061 0.0033 'International Tables Vol C Tables 4.2.6.8 and 6.1.1.4'
Cl Cl 0.1484 0.1585 'International Tables Vol C Tables 4.2.6.8 and 6.1.1.4'
Fe Fe 0.3463 0.8444 'International Tables Vol C Tables 4.2.6.8 and 6.1.1.4'

loop_
_geom_angle_atom_site_label_1
_geom_angle_atom_site_label_2
_geom_angle_atom_site_label_3
_geom_angle
C2 C1 N1 115.3(4)
C2 C1 H1A 108.4
N1 C1 H1A 108.4
C2 C1 H1B 108.4
N1 C1 H1B 108.4
H1A C1 H1B 107.5
C1 C2 H2A 109.5
C1 C2 H2B 109.5
H2A C2 H2B 109.5
C1 C2 H2C 109.5
H2A C2 H2C 109.5
H2B C2 H2C 109.5
C4 C3 N1 116.1(4)
C4 C3 H3A 108.3
N1 C3 H3A 108.3
C4 C3 H3B 108.3
N1 C3 H3B 108.3
H3A C3 H3B 107.4
C3 C4 H4A 109.5
C3 C4 H4B 109.5
H4A C4 H4B 109.5
C3 C4 H4C 109.5
H4A C4 H4C 109.5
H4B C4 H4C 109.5
N1 C5 C6 114.9(4)
N1 C5 H5A 108.5
C6 C5 H5A 108.5
N1 C5 H5B 108.5
C6 C5 H5B 108.5
H5A C5 H5B 107.5
C5 C6 H6A 109.5
C5 C6 H6B 109.5
H6A C6 H6B 109.5
C5 C6 H6C 109.5
H6A C6 H6C 109.5
H6B C6 H6C 109.5
C8 C7 N1 115.5(4)
C8 C7 H7A 108.4
N1 C7 H7A 108.4
C8 C7 H7B 108.4
N1 C7 H7B 108.4
H7A C7 H7B 107.5
C9 C8 C13 117.2(5)
C9 C8 C7 121.4(5)
C13 C8 C7 121.3(5)
C8 C9 C10 121.2(5)
C8 C9 H9 119.4
C10 C9 H9 119.4
C11 C10 C9 118.9(6)
C11 C10 H10 120.5
C9 C10 H10 120.5
C12 C11 C10 120.7(6)
C12 C11 H11 119.7
C10 C11 H11 119.7
C11 C12 C13 120.4(6)
C11 C12 H12 119.8
C13 C12 H12 119.8
C12 C13 C8 121.5(6)
C12 C13 H13 119.3
C8 C13 H13 119.3
Cl3 Fe1 Cl1' 90.7(3)
Cl3 Fe1 Cl2 111.6(4)
Cl1' Fe1 Cl2 112.2(5)
Cl3 Fe1 Cl4 124.7(4)
Cl1' Fe1 Cl4 108.99(14)
Cl2 Fe1 Cl4 107.5(4)
Cl3 Fe1 Cl2' 99.9(3)
Cl1' Fe1 Cl2' 122.4(3)
Cl2 Fe1 Cl2' 14.5(4)
Cl4 Fe1 Cl2' 110.2(2)
Cl3 Fe1 Cl1 109.1(4)
Cl1' Fe1 Cl1 21.8(3)
Cl2 Fe1 Cl1 93.9(7)
Cl4 Fe1 Cl1 105.4(2)
Cl2' Fe1 Cl1 106.3(5)
Cl3 Fe1 Cl3' 23.7(2)
Cl1' Fe1 Cl3' 106.90(18)
Cl2 Fe1 Cl3' 118.3(4)
Cl4 Fe1 Cl3' 102.3(2)
Cl2' Fe1 Cl3' 104.12(19)
Cl1 Fe1 Cl3' 127.9(4)
C5 N1 C3 106.3(3)
C5 N1 C7 111.0(4)
C3 N1 C7 110.9(3)
C5 N1 C1 111.2(4)
C3 N1 C1 110.3(4)
C7 N1 C1 107.1(3)

loop_
_geom_bond_atom_site_label_1
_geom_bond_atom_site_label_2
_geom_bond_distance
_geom_bond_publ_flag
C1 C2 1.503(8) ?
C1 N1 1.528(6) ?
C1 H1A 0.9700 ?
C1 H1B 0.9700 ?
C2 H2A 0.9600 ?
C2 H2B 0.9600 ?
C2 H2C 0.9600 ?
C3 C4 1.505(7) ?
C3 N1 1.521(5) ?
C3 H3A 0.9700 ?
C3 H3B 0.9700 ?
C4 H4A 0.9600 ?
C4 H4B 0.9600 ?
C4 H4C 0.9600 ?
C5 N1 1.516(6) ?
C5 C6 1.526(7) ?
C5 H5A 0.9700 ?
C5 H5B 0.9700 ?
C6 H6A 0.9600 ?
C6 H6B 0.9600 ?
C6 H6C 0.9600 ?
C7 C8 1.506(7) ?
C7 N1 1.522(6) ?
C7 H7A 0.9700 ?
C7 H7B 0.9700 ?
C8 C9 1.381(7) ?
C8 C13 1.384(7) ?
C9 C10 1.397(8) ?
C9 H9 0.9300 ?
C10 C11 1.366(9) ?
C10 H10 0.9300 ?
C11 C12 1.350(9) ?
C11 H11 0.9300 ?
C12 C13 1.367(8) ?
C12 H12 0.9300 ?
C13 H13 0.9300 ?
Cl1 Fe1 2.210(8) ?
Cl2 Fe1 2.160(12) ?
Cl3 Fe1 2.083(7) ?
Fe1 Cl1' 2.178(4) y
Fe1 Cl2' 2.211(7) y
Fe1 Cl3' 2.256(5) y
Fe1 Cl4 2.1821(17) y
